data_2201552
loop_
_publ_author_name
'Bi, Wenhua'
'Sun, Daofeng'
'Cao, Rong'
'Hong, Maochun'

_publ_section_title
;
 A novel three-dimensional supramolecule of 2,2'-dithiodibenzoic
 acid--4,4'-bipyridine (1/1)
;
_journal_issue 8
_journal_name_full 'Acta Crystallographica Section E'
_journal_page_first o837
_journal_page_last o839
_journal_paper_doi 10.1107/S1600536802012217
_journal_volume 58
_journal_year 2002
_chemical_formula_iupac 'C14 H10 O4 S2, C10 H8 N2'
_chemical_formula_moiety 'C14 H10 O4 S2, C10 H8 N2'
_chemical_formula_sum 'C24 H18 N2 O4 S2'
_chemical_formula_weight 462.52
_chemical_name_systematic
;
2,2'-dithiodibenzoic acid--4,4'-bipyridine (1/1)
;
_space_group_IT_number 14
_symmetry_cell_setting monoclinic
_symmetry_space_group_name_Hall '-P 2ybc'
_symmetry_space_group_name_H-M 'P 1 21/c 1'
_atom_sites_solution_hydrogens geom
_atom_sites_solution_primary direct
_atom_sites_solution_secondary difmap
_audit_creation_method SHELXL-97
_cell_angle_alpha 90.00
_cell_angle_beta 93.3850(10)
_cell_angle_gamma 90.00
_cell_formula_units_Z 4
_cell_length_a 9.2079(4)
_cell_length_b 13.2553(5)
_cell_length_c 17.8928(8)
_cell_measurement_reflns_used 120
_cell_measurement_temperature 293(2)
_cell_measurement_theta_max 25.04
_cell_measurement_theta_min 1.91
_cell_volume 2180.07(16)
_computing_cell_refinement SMART
_computing_data_collection 'SMART (Siemens, 1996)'
_computing_data_reduction 'SHELXTL (Siemens, 1994)'
_computing_molecular_graphics 'SHELXL97 (Sheldrick, 1997)'
_computing_publication_material SHELXL97
_computing_structure_refinement SHELXTL
_computing_structure_solution SHELXTL
_diffrn_ambient_temperature 293(2)
_diffrn_measured_fraction_theta_full 0.994
_diffrn_measured_fraction_theta_max 0.994
_diffrn_measurement_device_type 'Siemens SMART CCD'
_diffrn_measurement_method \w
_diffrn_radiation_monochromator graphite
_diffrn_radiation_source 'fine-focus sealed tube'
_diffrn_radiation_type MoK\a
_diffrn_radiation_wavelength 0.71073
_diffrn_reflns_av_R_equivalents 0.0207
_diffrn_reflns_av_sigmaI/netI 0.0322
_diffrn_reflns_limit_h_max 6
_diffrn_reflns_limit_h_min -10
_diffrn_reflns_limit_k_max 9
_diffrn_reflns_limit_k_min -15
_diffrn_reflns_limit_l_max 21
_diffrn_reflns_limit_l_min -21
_diffrn_reflns_number 7140
_diffrn_reflns_theta_full 25.04
_diffrn_reflns_theta_max 25.04
_diffrn_reflns_theta_min 1.91
_diffrn_standards_decay_% none
_diffrn_standards_interval_count none
_diffrn_standards_interval_time none
_diffrn_standards_number none
_exptl_absorpt_coefficient_mu 0.279
_exptl_absorpt_correction_T_max 0.962
_exptl_absorpt_correction_T_min 0.693
_exptl_absorpt_correction_type empirical
_exptl_absorpt_process_details '(SADABS; Sheldrick, 1996)'
_exptl_crystal_colour colorless
_exptl_crystal_density_diffrn 1.409
_exptl_crystal_density_method 'not measured'
_exptl_crystal_description prism
_exptl_crystal_F_000 960
_exptl_crystal_size_max .42
_exptl_crystal_size_mid .20
_exptl_crystal_size_min .14
_refine_diff_density_max 0.177
_refine_diff_density_min -0.253
_refine_ls_extinction_method none
_refine_ls_goodness_of_fit_ref 1.069
_refine_ls_hydrogen_treatment mixed
_refine_ls_matrix_type full
_refine_ls_number_parameters 297
_refine_ls_number_reflns 3830
_refine_ls_number_restraints 0
_refine_ls_restrained_S_all 1.069
_refine_ls_R_factor_gt 0.0463
_refine_ls_shift/su_max 0.010
_refine_ls_shift/su_mean 0.002
_refine_ls_structure_factor_coef Fsqd
_refine_ls_weighting_details 'calc w = 1/[\s^2^(Fo^2^)+(0.0429P)^2^+1.4907P] where P = (Fo^2^+2Fc^2^)/3'
_refine_ls_weighting_scheme calc
_refine_ls_wR_factor_gt 0.1034
_refine_ls_wR_factor_ref 0.1209
_reflns_number_gt 2973
_reflns_number_total 3830
_reflns_threshold_expression I>2\s(I)
_cod_data_source_file ob6147.cif
_cod_data_source_block I
_cod_original_sg_symbol_H-M 'P 21/c'
_cod_database_code 2201552
_cod_database_fobs_code 2201552

loop_
_symmetry_equiv_pos_as_xyz
'x, y, z'
'-x, y+1/2, -z+1/2'
'-x, -y, -z'
'x, -y-1/2, z-1/2'

loop_
_atom_site_label
_atom_site_fract_x
_atom_site_fract_y
_atom_site_fract_z
_atom_site_U_iso_or_equiv
_atom_site_adp_type
_atom_site_calc_flag
_atom_site_refinement_flags
_atom_site_occupancy
_atom_site_disorder_assembly
_atom_site_disorder_group
_atom_site_type_symbol
S1 0.68684(8) 0.30855(6) 0.87306(4) 0.0553(2) Uani d . 1 . . S
S2 0.87711(8) 0.35287(5) 0.82797(4) 0.0552(2) Uani d . 1 . . S
C1 0.4461(3) 0.2934(2) 0.98629(17) 0.0532(7) Uani d . 1 . . C
C2 0.5699(3) 0.36058(19) 1.00705(14) 0.0446(6) Uani d . 1 . . C
C3 0.5707(3) 0.4136(2) 1.07440(15) 0.0560(7) Uani d . 1 . . C
H3A 0.4940 0.4044 1.1053 0.067 Uiso calc R 1 . . H
C4 0.6804(3) 0.4787(3) 1.09666(17) 0.0647(8) Uani d . 1 . . C
H4A 0.6785 0.5131 1.1419 0.078 Uiso calc R 1 . . H
C5 0.7929(3) 0.4923(3) 1.05094(19) 0.0714(9) Uani d . 1 . . C
H5A 0.8678 0.5367 1.0651 0.086 Uiso calc R 1 . . H
C6 0.7963(3) 0.4406(2) 0.98397(17) 0.0635(8) Uani d . 1 . . C
H6A 0.8737 0.4508 0.9537 0.076 Uiso calc R 1 . . H
C7 0.6864(3) 0.3738(2) 0.96089(14) 0.0464(6) Uani d . 1 . . C
C8 0.8357(3) 0.47331(19) 0.78607(14) 0.0437(6) Uani d . 1 . . C
C9 0.7005(3) 0.5184(2) 0.79205(15) 0.0520(7) Uani d . 1 . . C
H9A 0.6302 0.4854 0.8182 0.062 Uiso calc R 1 . . H
C10 0.6687(3) 0.6108(2) 0.76014(16) 0.0575(7) Uani d . 1 . . C
H10A 0.5766 0.6385 0.7639 0.069 Uiso calc R 1 . . H
C11 0.7718(3) 0.6628(2) 0.72256(16) 0.0572(7) Uani d . 1 . . C
H11A 0.7508 0.7257 0.7017 0.069 Uiso calc R 1 . . H
C12 0.9066(3) 0.6193(2) 0.71665(15) 0.0520(7) Uani d . 1 . . C
H12A 0.9771 0.6542 0.6919 0.062 Uiso calc R 1 . . H
C13 0.9403(3) 0.5248(2) 0.74655(14) 0.0444(6) Uani d . 1 . . C
C14 1.0848(3) 0.4795(2) 0.73485(15) 0.0510(7) Uani d . 1 . . C
C15 1.0385(4) 0.2614(3) 0.59545(19) 0.0801(11) Uani d . 1 . . C
H15A 1.0966 0.2177 0.6248 0.096 Uiso calc R 1 . . H
C16 1.0003(4) 0.3532(3) 0.48949(19) 0.0755(10) Uani d . 1 . . C
H16A 1.0308 0.3749 0.4435 0.091 Uiso calc R 1 . . H
C17 0.9077(3) 0.2907(3) 0.62130(17) 0.0687(9) Uani d . 1 . . C
H17A 0.8792 0.2671 0.6671 0.082 Uiso calc R 1 . . H
C18 0.8676(3) 0.3860(3) 0.51145(17) 0.0667(9) Uani d . 1 . . C
H18A 0.8110 0.4290 0.4807 0.080 Uiso calc R 1 . . H
C19 0.8186(3) 0.3552(2) 0.57926(15) 0.0509(7) Uani d . 1 . . C
C20 0.6771(3) 0.3907(2) 0.60615(15) 0.0480(6) Uani d . 1 . . C
C21 0.6210(3) 0.4844(2) 0.58595(16) 0.0566(7) Uani d . 1 . . C
H21A 0.6716 0.5266 0.5552 0.068 Uiso calc R 1 . . H
C22 0.5967(3) 0.3324(2) 0.65303(18) 0.0615(8) Uani d . 1 . . C
H22A 0.6305 0.2695 0.6690 0.074 Uiso calc R 1 . . H
C23 0.4663(3) 0.3686(3) 0.6757(2) 0.0704(9) Uani d . 1 . . C
H23A 0.4136 0.3283 0.7069 0.084 Uiso calc R 1 . . H
C24 0.4896(3) 0.5148(2) 0.61163(17) 0.0615(8) Uani d . 1 . . C
H24A 0.4537 0.5781 0.5977 0.074 Uiso calc R 1 . . H
O1 0.4377(2) 0.24212(18) 0.93084(14) 0.0802(7) Uani d . 1 . . O
O2 0.3449(3) 0.2955(2) 1.03516(14) 0.0808(7) Uani d . 1 . . O
O3 1.1631(3) 0.5337(2) 0.69107(16) 0.0918(9) Uani d . 1 . . O
O4 1.1255(2) 0.40065(16) 0.76232(12) 0.0621(5) Uani d . 1 . . O
N1 1.0866(3) 0.2922(2) 0.53039(15) 0.0723(8) Uani d . 1 . . N
N2 0.4121(2) 0.4575(2) 0.65544(15) 0.0639(7) Uani d . 1 . . N
HO2 1.246(5) 0.503(4) 0.683(3) 0.137(18) Uiso d . 1 . . H
HO1 0.270(5) 0.262(4) 1.019(3) 0.14(2) Uiso d . 1 . . H

loop_
_atom_site_aniso_label
_atom_site_aniso_U_11
_atom_site_aniso_U_22
_atom_site_aniso_U_33
_atom_site_aniso_U_12
_atom_site_aniso_U_13
_atom_site_aniso_U_23
S1 0.0607(4) 0.0530(4) 0.0545(4) -0.0084(3) 0.0221(3) -0.0044(3)
S2 0.0558(4) 0.0517(4) 0.0610(4) 0.0084(3) 0.0276(3) 0.0048(3)
C1 0.0467(16) 0.0534(17) 0.0606(17) -0.0038(13) 0.0141(13) 0.0065(14)
C2 0.0407(14) 0.0460(15) 0.0479(14) 0.0015(11) 0.0100(11) 0.0048(12)
C3 0.0515(17) 0.0674(19) 0.0507(16) 0.0018(14) 0.0158(13) 0.0001(14)
C4 0.0605(19) 0.081(2) 0.0522(17) -0.0007(17) 0.0029(14) -0.0134(16)
C5 0.0504(18) 0.092(2) 0.072(2) -0.0149(17) 0.0031(15) -0.0195(18)
C6 0.0427(16) 0.084(2) 0.0654(19) -0.0117(15) 0.0165(14) -0.0072(17)
C7 0.0414(14) 0.0501(15) 0.0488(15) 0.0010(12) 0.0117(11) 0.0020(12)
C8 0.0448(14) 0.0451(14) 0.0424(14) 0.0007(12) 0.0128(11) -0.0064(11)
C9 0.0480(15) 0.0540(17) 0.0563(16) 0.0030(13) 0.0215(13) -0.0036(13)
C10 0.0508(16) 0.0583(18) 0.0647(18) 0.0110(14) 0.0154(14) -0.0058(15)
C11 0.0668(19) 0.0470(16) 0.0586(17) 0.0067(14) 0.0110(14) 0.0006(13)
C12 0.0534(16) 0.0510(16) 0.0532(16) -0.0068(13) 0.0158(13) -0.0020(13)
C13 0.0410(14) 0.0478(15) 0.0454(14) -0.0036(12) 0.0104(11) -0.0063(12)
C14 0.0413(15) 0.0604(18) 0.0522(16) -0.0029(13) 0.0114(12) -0.0044(14)
C15 0.060(2) 0.116(3) 0.065(2) 0.034(2) 0.0109(16) 0.001(2)
C16 0.0590(19) 0.111(3) 0.0583(19) 0.012(2) 0.0213(16) -0.0009(19)
C17 0.0585(18) 0.096(3) 0.0524(17) 0.0190(18) 0.0151(14) 0.0003(17)
C18 0.0503(17) 0.096(2) 0.0550(17) 0.0129(17) 0.0107(14) 0.0028(17)
C19 0.0405(14) 0.0674(18) 0.0452(15) -0.0007(13) 0.0046(12) -0.0115(13)
C20 0.0371(14) 0.0569(17) 0.0504(15) -0.0045(12) 0.0042(11) -0.0095(13)
C21 0.0434(15) 0.070(2) 0.0578(17) -0.0023(14) 0.0122(13) 0.0049(15)
C22 0.0526(17) 0.0521(17) 0.082(2) -0.0024(14) 0.0184(15) -0.0040(15)
C23 0.0538(18) 0.065(2) 0.096(2) -0.0116(16) 0.0307(17) -0.0014(18)
C24 0.0433(16) 0.0679(19) 0.074(2) 0.0050(14) 0.0132(14) 0.0058(16)
O1 0.0712(15) 0.0837(16) 0.0884(17) -0.0296(12) 0.0282(12) -0.0288(14)
O2 0.0543(13) 0.109(2) 0.0821(16) -0.0252(14) 0.0304(12) -0.0098(14)
O3 0.0594(14) 0.0919(18) 0.130(2) 0.0148(13) 0.0540(15) 0.0399(16)
O4 0.0491(11) 0.0642(13) 0.0747(14) 0.0101(10) 0.0181(10) 0.0046(11)
N1 0.0494(15) 0.104(2) 0.0652(17) 0.0165(15) 0.0146(13) -0.0125(16)
N2 0.0405(13) 0.0683(17) 0.0849(18) -0.0030(12) 0.0201(12) -0.0030(14)

loop_
_atom_type_symbol
_atom_type_description
_atom_type_scat_dispersion_real
_atom_type_scat_dispersion_imag
_atom_type_scat_source
C C 0.0033 0.0016 'International Tables Vol C Tables 4.2.6.8 and 6.1.1.4'
H H 0.0000 0.0000 'International Tables Vol C Tables 4.2.6.8 and 6.1.1.4'
N N 0.0061 0.0033 'International Tables Vol C Tables 4.2.6.8 and 6.1.1.4'
O O 0.0106 0.0060 'International Tables Vol C Tables 4.2.6.8 and 6.1.1.4'
S S 0.1246 0.1234 'International Tables Vol C Tables 4.2.6.8 and 6.1.1.4'

loop_
_geom_angle_atom_site_label_1
_geom_angle_atom_site_label_2
_geom_angle_atom_site_label_3
_geom_angle
_geom_angle_publ_flag
C7 S1 S2 104.59(9) yes
C8 S2 S1 104.65(9) yes
O1 C1 O2 123.2(3) yes
O1 C1 C2 124.1(2) ?
O2 C1 C2 112.7(3) ?
C3 C2 C7 118.7(2) ?
C3 C2 C1 119.1(2) ?
C7 C2 C1 122.2(2) ?
C4 C3 C2 122.3(3) ?
C4 C3 H3A 118.8 ?
C2 C3 H3A 118.8 ?
C5 C4 C3 118.7(3) ?
C5 C4 H4A 120.7 ?
C3 C4 H4A 120.7 ?
C4 C5 C6 120.6(3) ?
C4 C5 H5A 119.7 ?
C6 C5 H5A 119.7 ?
C5 C6 C7 121.4(3) ?
C5 C6 H6A 119.3 ?
C7 C6 H6A 119.3 ?
C6 C7 C2 118.3(2) ?
C6 C7 S1 121.9(2) ?
C2 C7 S1 119.8(2) ?
C9 C8 C13 118.3(2) ?
C9 C8 S2 121.3(2) ?
C13 C8 S2 120.46(19) ?
C10 C9 C8 121.4(3) ?
C10 C9 H9A 119.3 ?
C8 C9 H9A 119.3 ?
C9 C10 C11 120.7(3) ?
C9 C10 H10A 119.6 ?
C11 C10 H10A 119.6 ?
C12 C11 C10 118.5(3) ?
C12 C11 H11A 120.7 ?
C10 C11 H11A 120.7 ?
C11 C12 C13 121.9(2) ?
C11 C12 H12A 119.0 ?
C13 C12 H12A 119.0 ?
C12 C13 C8 119.2(2) ?
C12 C13 C14 119.4(2) ?
C8 C13 C14 121.4(2) ?
O4 C14 O3 123.4(3) yes
O4 C14 C13 123.5(2) ?
O3 C14 C13 113.0(3) ?
N1 C15 C17 123.4(3) ?
N1 C15 H15A 118.3 ?
C17 C15 H15A 118.3 ?
N1 C16 C18 123.4(3) ?
N1 C16 H16A 118.3 ?
C18 C16 H16A 118.3 ?
C15 C17 C19 119.9(3) ?
C15 C17 H17A 120.0 ?
C19 C17 H17A 120.0 ?
C16 C18 C19 119.9(3) ?
C16 C18 H18A 120.0 ?
C19 C18 H18A 120.0 ?
C17 C19 C18 116.6(3) ?
C17 C19 C20 121.6(2) ?
C18 C19 C20 121.8(3) ?
C21 C20 C22 116.9(2) ?
C21 C20 C19 121.3(2) ?
C22 C20 C19 121.8(3) ?
C24 C21 C20 119.8(3) ?
C24 C21 H21A 120.1 ?
C20 C21 H21A 120.1 ?
C23 C22 C20 119.4(3) ?
C23 C22 H22A 120.3 ?
C20 C22 H22A 120.3 ?
N2 C23 C22 123.5(3) ?
N2 C23 H23A 118.3 ?
C22 C23 H23A 118.3 ?
N2 C24 C21 122.7(3) ?
N2 C24 H24A 118.6 ?
C21 C24 H24A 118.6 ?
C1 O2 HO1 110(3) no
C14 O3 HO2 111(3) no
C16 N1 C15 116.7(3) ?
C23 N2 C24 117.7(3) ?

loop_
_geom_bond_atom_site_label_1
_geom_bond_atom_site_label_2
_geom_bond_site_symmetry_2
_geom_bond_distance
_geom_bond_publ_flag
S1 C7 . 1.794(3) yes
S1 S2 . 2.0572(10) yes
S2 C8 . 1.795(3) yes
C1 O1 . 1.201(3) yes
C1 O2 . 1.315(3) yes
C1 C2 . 1.476(4) ?
C2 C3 . 1.395(4) ?
C2 C7 . 1.403(3) ?
C3 C4 . 1.370(4) ?
C3 H3A . 0.9300 ?
C4 C5 . 1.369(4) ?
C4 H4A . 0.9300 ?
C5 C6 . 1.382(4) ?
C5 H5A . 0.9300 ?
C6 C7 . 1.389(4) ?
C6 H6A . 0.9300 ?
C8 C9 . 1.390(4) ?
C8 C13 . 1.405(3) ?
C9 C10 . 1.376(4) ?
C9 H9A . 0.9300 ?
C10 C11 . 1.380(4) ?
C10 H10A . 0.9300 ?
C11 C12 . 1.378(4) ?
C11 H11A . 0.9300 ?
C12 C13 . 1.390(4) ?
C12 H12A . 0.9300 ?
C13 C14 . 1.486(4) ?
C14 O4 . 1.205(3) yes
C14 O3 . 1.310(3) yes
C15 N1 . 1.334(4) ?
C15 C17 . 1.372(4) ?
C15 H15A . 0.9300 ?
C16 N1 . 1.323(4) ?
C16 C18 . 1.376(4) ?
C16 H16A . 0.9300 ?
C17 C19 . 1.377(4) ?
C17 H17A . 0.9300 ?
C18 C19 . 1.381(4) ?
C18 H18A . 0.9300 ?
C19 C20 . 1.491(4) ?
C20 C21 . 1.384(4) ?
C20 C22 . 1.387(4) ?
C21 C24 . 1.380(4) ?
C21 H21A . 0.9300 ?
C22 C23 . 1.375(4) ?
C22 H22A . 0.9300 ?
C23 N2 . 1.322(4) ?
C23 H23A . 0.9300 ?
C24 N2 . 1.329(4) ?
C24 H24A . 0.9300 ?
O2 HO1 . 0.86(5) no
O3 HO2 . 0.88(5) no

loop_
_geom_hbond_atom_site_label_D
_geom_hbond_atom_site_label_H
_geom_hbond_atom_site_label_A
_geom_hbond_site_symmetry_A
_geom_hbond_distance_DH
_geom_hbond_distance_HA
_geom_hbond_distance_DA
_geom_hbond_angle_DHA
_geom_hbond_publ_flag
O2 HO1 N1 4_466 0.86(5) 1.86(3) 2.644(2) 151(3) yes
C24 H24A O1 2_656 0.93 2.459 3.188(3) 135.3 yes
O3 HO2 N2 1_655 0.88(5) 1.75(3) 2.618(5) 170(5) yes
C4 H4A O4 3_767 0.93 2.671 3.4040(10) 136.2 yes

loop_
_cod_related_entry_id
_cod_related_entry_database
_cod_related_entry_code
1 ChemSpider 21132241
